data_7037069
loop_
_publ_author_name
'Kohrt, Sonja'
'Dachwitz, Steffen'
'Daniliuc, Constantin G.'
'Kehr, Gerald'
'Erker, Gerhard'

_publ_section_title
;
 Stabilized borata-alkene formation: structural features, reactions and
 the role of the counter cation.
;
_journal_issue 48
_journal_name_full 'Dalton transactions (Cambridge, England : 2003)'
_journal_page_first 21032
_journal_page_last 21040
_journal_paper_doi 10.1039/c5dt04058b
_journal_volume 44
_journal_year 2015
_chemical_formula_sum 'C48 H43 B F10 Li N O'
_chemical_formula_weight 857.58
_chemical_name_systematic
; 
 ? 
;
_space_group_IT_number 2
_symmetry_cell_setting triclinic
_symmetry_space_group_name_Hall '-P 1'
_symmetry_space_group_name_H-M 'P -1'
_atom_sites_solution_hydrogens geom
_atom_sites_solution_primary direct
_atom_sites_solution_secondary difmap
_audit_creation_method SHELXL-97
_audit_update_record
;
2015-10-15 deposited with the CCDC.
2015-11-04 downloaded from the CCDC.
;
_cell_angle_alpha 95.8710(10)
_cell_angle_beta 108.9060(10)
_cell_angle_gamma 105.653(2)
_cell_formula_units_Z 2
_cell_length_a 12.1842(2)
_cell_length_b 13.8403(2)
_cell_length_c 14.1877(3)
_cell_measurement_reflns_used 4969
_cell_measurement_temperature 223(2)
_cell_measurement_theta_max 28.28
_cell_measurement_theta_min 4.08
_cell_volume 2131.71(7)
_computing_cell_refinement 'Collect (Nonius B.V., 1998)'
_computing_data_collection 'Collect (Nonius B.V., 1998)'
_computing_data_reduction 'Denzo-SMN (Otwinowski & Minor, 1997)'
_computing_molecular_graphics 'XP (BrukerAXS, 2000)'
_computing_publication_material 'SHELXL-97 (Sheldrick, 1997)'
_computing_structure_refinement 'SHELXL-97 (Sheldrick, 1997)'
_computing_structure_solution 'SHELXS-97 (Sheldrick, 1990)'
_diffrn_ambient_temperature 223(2)
_diffrn_measured_fraction_theta_full 0.973
_diffrn_measured_fraction_theta_max 0.973
_diffrn_measurement_device_type 'Nonius KappaCCD APEXII'
_diffrn_measurement_method '\w and \f scans'
_diffrn_radiation_monochromator 'Montel mirror'
_diffrn_radiation_source 'rotating anode Nonius FR591'
_diffrn_radiation_type MoK\a
_diffrn_radiation_wavelength 0.71073
_diffrn_reflns_av_R_equivalents 0.048
_diffrn_reflns_av_sigmaI/netI 0.0500
_diffrn_reflns_limit_h_max 14
_diffrn_reflns_limit_h_min -14
_diffrn_reflns_limit_k_max 16
_diffrn_reflns_limit_k_min -16
_diffrn_reflns_limit_l_max 16
_diffrn_reflns_limit_l_min -16
_diffrn_reflns_number 19288
_diffrn_reflns_theta_full 25.00
_diffrn_reflns_theta_max 25.00
_diffrn_reflns_theta_min 4.13
_exptl_absorpt_coefficient_mu 0.108
_exptl_absorpt_correction_T_max 0.9946
_exptl_absorpt_correction_T_min 0.9839
_exptl_absorpt_correction_type multi-scan
_exptl_absorpt_process_details 'Denzo (Otwinowski, Borek, Majewski & Minor, 2003)'
_exptl_crystal_colour colourless
_exptl_crystal_density_diffrn 1.336
_exptl_crystal_density_method 'not measured'
_exptl_crystal_description prism
_exptl_crystal_F_000 888
_exptl_crystal_size_max 0.15
_exptl_crystal_size_mid 0.12
_exptl_crystal_size_min 0.05
_refine_diff_density_max 0.261
_refine_diff_density_min -0.256
_refine_diff_density_rms 0.050
_refine_ls_extinction_method none
_refine_ls_goodness_of_fit_ref 1.089
_refine_ls_hydrogen_treatment mixed
_refine_ls_matrix_type full
_refine_ls_number_parameters 569
_refine_ls_number_reflns 7318
_refine_ls_number_restraints 6
_refine_ls_restrained_S_all 1.092
_refine_ls_R_factor_all 0.1002
_refine_ls_R_factor_gt 0.0724
_refine_ls_shift/su_max 0.000
_refine_ls_shift/su_mean 0.000
_refine_ls_structure_factor_coef Fsqd
_refine_ls_weighting_details 'calc w=1/[\s^2^(Fo^2^)+(0.0194P)^2^+3.4868P] where P=(Fo^2^+2Fc^2^)/3'
_refine_ls_weighting_scheme calc
_refine_ls_wR_factor_gt 0.1383
_refine_ls_wR_factor_ref 0.1580
_reflns_number_gt 5403
_reflns_number_total 7318
_reflns_threshold_expression >2sigma(I)
_cod_data_source_file c5dt04058b2.cif
_cod_data_source_block erk7915
_cod_depositor_comments 'Adding full bibliography for 7037063--7037071.cif.'
_cod_original_cell_volume 2131.71(6)
_cod_original_sg_symbol_H-M P-1
_cod_database_code 7037069

loop_
_symmetry_equiv_pos_as_xyz
'x, y, z'
'-x, -y, -z'

loop_
_atom_site_label
_atom_site_type_symbol
_atom_site_fract_x
_atom_site_fract_y
_atom_site_fract_z
_atom_site_U_iso_or_equiv
_atom_site_adp_type
_atom_site_occupancy
_atom_site_symmetry_multiplicity
_atom_site_calc_flag
_atom_site_refinement_flags
O1 O 0.86848(19) 0.30142(16) -0.25041(16) 0.0338(5) Uani 1 1 d .
B1 B 0.9255(3) 0.2373(3) -0.1794(3) 0.0318(8) Uani 1 1 d .
Li1 Li 0.7723(6) 0.2614(5) -0.3903(5) 0.0553(16) Uani 1 1 d .
N1 N 0.6573(3) 0.2732(2) -0.5297(2) 0.0490(8) Uani 1 1 d .
H1 H 0.635(4) 0.325(3) -0.500(3) 0.067(13) Uiso 1 1 d .
C1 C 1.2133(3) 0.2041(3) -0.1018(3) 0.0377(8) Uani 1 1 d .
C2 C 1.1447(3) 0.2407(2) -0.0609(2) 0.0342(7) Uani 1 1 d .
H2 H 1.1402 0.2310 0.0025 0.041 Uiso 1 1 calc R
C3 C 1.0748(3) 0.2994(2) -0.1269(2) 0.0327(7) Uani 1 1 d .
C3A C 1.1262(3) 0.3005(2) -0.2114(2) 0.0345(7) Uani 1 1 d .
C4 C 1.1076(3) 0.3479(3) -0.2940(3) 0.0406(8) Uani 1 1 d .
H4 H 1.0579 0.3902 -0.3035 0.049 Uiso 1 1 calc R
C5 C 1.1635(4) 0.3318(3) -0.3629(3) 0.0516(10) Uani 1 1 d .
H5 H 1.1511 0.3636 -0.4192 0.062 Uiso 1 1 calc R
C6 C 1.2372(4) 0.2698(3) -0.3502(3) 0.0534(10) Uani 1 1 d .
H6 H 1.2728 0.2590 -0.3983 0.064 Uiso 1 1 calc R
C7A C 1.2033(3) 0.2393(2) -0.1971(2) 0.0362(7) Uani 1 1 d .
C7 C 1.2587(3) 0.2239(3) -0.2670(3) 0.0468(9) Uani 1 1 d .
H7 H 1.3098 0.1828 -0.2576 0.056 Uiso 1 1 calc R
C8 C 1.2904(3) 0.1372(3) -0.0614(3) 0.0467(9) Uani 1 1 d .
H8 H 1.3708 0.1663 -0.0677 0.056 Uiso 1 1 calc R
C9 C 1.3140(4) 0.1370(4) 0.0499(3) 0.0691(13) Uani 1 1 d .
H9A H 1.3524 0.2069 0.0891 0.104 Uiso 1 1 calc R
H9B H 1.3679 0.0970 0.0736 0.104 Uiso 1 1 calc R
H9C H 1.2370 0.1070 0.0583 0.104 Uiso 1 1 calc R
C10 C 1.2323(4) 0.0279(3) -0.1251(4) 0.0716(13) Uani 1 1 d .
H10A H 1.1611 -0.0071 -0.1105 0.107 Uiso 1 1 calc R
H10B H 1.2913 -0.0087 -0.1084 0.107 Uiso 1 1 calc R
H10C H 1.2075 0.0301 -0.1969 0.107 Uiso 1 1 calc R
C11 C 0.9027(3) 0.1234(2) -0.2465(2) 0.0341(7) Uani 1 1 d .
F12 F 0.8591(2) 0.16888(16) -0.40959(15) 0.0532(6) Uani 1 1 d .
C12 C 0.8800(3) 0.0988(3) -0.3486(3) 0.0412(8) Uani 1 1 d .
F13 F 0.8478(3) -0.0102(2) -0.50216(18) 0.0889(9) Uani 1 1 d .
C13 C 0.8714(4) 0.0058(3) -0.4017(3) 0.0567(10) Uani 1 1 d .
F14 F 0.8778(3) -0.1622(2) -0.3968(2) 0.1012(11) Uani 1 1 d .
C14 C 0.8863(4) -0.0701(3) -0.3485(3) 0.0626(12) Uani 1 1 d .
F15 F 0.9191(3) -0.12736(17) -0.1950(2) 0.0754(8) Uani 1 1 d .
C15 C 0.9073(4) -0.0520(3) -0.2471(3) 0.0529(10) Uani 1 1 d .
F16 F 0.9361(2) 0.05274(15) -0.09811(16) 0.0509(5) Uani 1 1 d .
C16 C 0.9153(3) 0.0425(3) -0.1980(3) 0.0406(8) Uani 1 1 d .
C21 C 0.8406(3) 0.2170(2) -0.1075(2) 0.0337(7) Uani 1 1 d .
F22 F 0.99374(17) 0.27283(16) 0.06044(14) 0.0460(5) Uani 1 1 d .
C22 C 0.8745(3) 0.2345(2) -0.0028(3) 0.0367(7) Uani 1 1 d .
F23 F 0.8344(2) 0.23415(18) 0.14965(16) 0.0587(6) Uani 1 1 d .
C23 C 0.7932(3) 0.2137(3) 0.0471(3) 0.0416(8) Uani 1 1 d .
F24 F 0.5900(2) 0.14734(19) 0.03968(19) 0.0658(7) Uani 1 1 d .
C24 C 0.6703(3) 0.1706(3) -0.0079(3) 0.0469(9) Uani 1 1 d .
F25 F 0.50997(19) 0.10831(19) -0.16788(19) 0.0664(7) Uani 1 1 d .
C25 C 0.6305(3) 0.1509(3) -0.1114(3) 0.0471(9) Uani 1 1 d .
F26 F 0.66657(18) 0.14881(16) -0.26177(15) 0.0511(5) Uani 1 1 d .
C26 C 0.7141(3) 0.1735(3) -0.1578(3) 0.0399(8) Uani 1 1 d .
C31 C 1.0946(3) 0.4084(2) -0.0687(2) 0.0344(7) Uani 1 1 d .
H31 H 1.0769 0.3979 -0.0064 0.041 Uiso 1 1 calc R
C32 C 1.0019(3) 0.4543(2) -0.1281(3) 0.0379(8) Uani 1 1 d .
H32 H 1.0167 0.5246 -0.1061 0.046 Uiso 1 1 calc R
C33 C 0.9017(3) 0.4046(2) -0.2083(2) 0.0372(8) Uani 1 1 d .
C41 C 1.2260(3) 0.4802(2) -0.0318(3) 0.0388(8) Uani 1 1 d .
C42 C 1.2680(3) 0.5465(3) -0.0882(3) 0.0486(9) Uani 1 1 d .
H42 H 1.2137 0.5490 -0.1517 0.058 Uiso 1 1 calc R
C43 C 1.3887(4) 0.6093(3) -0.0527(4) 0.0628(12) Uani 1 1 d .
H43 H 1.4157 0.6535 -0.0925 0.075 Uiso 1 1 calc R
C44 C 1.4689(4) 0.6075(3) 0.0395(4) 0.0678(13) Uani 1 1 d .
H44 H 1.5510 0.6499 0.0630 0.081 Uiso 1 1 calc R
C45 C 1.4293(4) 0.5437(3) 0.0979(4) 0.0645(12) Uani 1 1 d .
H45 H 1.4840 0.5432 0.1621 0.077 Uiso 1 1 calc R
C46 C 1.3082(3) 0.4796(3) 0.0624(3) 0.0514(9) Uani 1 1 d .
H46 H 1.2818 0.4356 0.1025 0.062 Uiso 1 1 calc R
C51 C 0.8109(3) 0.4526(3) -0.2629(3) 0.0453(9) Uani 1 1 d .
C52 C 0.6857(4) 0.3992(3) -0.2976(3) 0.0528(10) Uani 1 1 d .
H52 H 0.6591 0.3328 -0.2860 0.063 Uiso 1 1 calc R
C53 C 0.5999(4) 0.4427(4) -0.3490(4) 0.0741(14) Uani 1 1 d .
H53 H 0.5158 0.4061 -0.3718 0.089 Uiso 1 1 calc R
C54 C 0.6386(5) 0.5394(4) -0.3662(4) 0.099(2) Uani 1 1 d .
H54 H 0.5807 0.5684 -0.4023 0.119 Uiso 1 1 calc R
C55 C 0.7609(6) 0.5942(4) -0.3314(5) 0.099(2) Uani 1 1 d .
H55 H 0.7863 0.6611 -0.3422 0.119 Uiso 1 1 calc R
C56 C 0.8476(4) 0.5508(3) -0.2798(3) 0.0671(12) Uani 1 1 d .
H56 H 0.9315 0.5885 -0.2565 0.081 Uiso 1 1 calc R
C61 C 0.5460(4) 0.1798(3) -0.5803(3) 0.0542(10) Uani 1 1 d .
C62 C 0.5827(5) 0.1004(4) -0.6323(4) 0.0785(14) Uani 1 1 d .
H62A H 0.5102 0.0403 -0.6694 0.094 Uiso 1 1 calc R
H62B H 0.6413 0.0784 -0.5809 0.094 Uiso 1 1 calc R
C63 C 0.6403(6) 0.1423(5) -0.7063(5) 0.122(3) Uani 1 1 d .
H63A H 0.5814 0.1625 -0.7594 0.146 Uiso 1 1 calc R
H63B H 0.6634 0.0893 -0.7392 0.146 Uiso 1 1 calc R
C64 C 0.7563(6) 0.2372(5) -0.6461(4) 0.102(2) Uani 1 1 d .
H64A H 0.8164 0.2153 -0.5960 0.122 Uiso 1 1 calc R
H64B H 0.7935 0.2649 -0.6935 0.122 Uiso 1 1 calc R
C65 C 0.7266(4) 0.3211(4) -0.5916(3) 0.0673(13) Uani 1 1 d .
C66 C 0.5089(4) 0.1410(4) -0.4954(3) 0.0722(13) Uani 1 1 d .
H66A H 0.5751 0.1228 -0.4495 0.108 Uiso 1 1 calc R
H66B H 0.4361 0.0811 -0.5242 0.108 Uiso 1 1 calc R
H66C H 0.4919 0.1944 -0.4582 0.108 Uiso 1 1 calc R
C67 C 0.4347(5) 0.2010(4) -0.6529(4) 0.0952(18) Uani 1 1 d .
H67A H 0.4150 0.2531 -0.6166 0.143 Uiso 1 1 calc R
H67B H 0.3651 0.1385 -0.6785 0.143 Uiso 1 1 calc R
H67C H 0.4537 0.2250 -0.7094 0.143 Uiso 1 1 calc R
C68 C 0.8443(4) 0.4009(4) -0.5170(4) 0.0872(17) Uani 1 1 d .
H68A H 0.8243 0.4517 -0.4793 0.131 Uiso 1 1 calc R
H68B H 0.8925 0.4342 -0.5543 0.131 Uiso 1 1 calc R
H68C H 0.8912 0.3676 -0.4700 0.131 Uiso 1 1 calc R
C69 C 0.6578(5) 0.3774(5) -0.6661(4) 0.107(2) Uani 1 1 d U
H69A H 0.5874 0.3276 -0.7198 0.161 Uiso 1 1 calc R
H69B H 0.7122 0.4165 -0.6957 0.161 Uiso 1 1 calc R
H69C H 0.6306 0.4235 -0.6298 0.161 Uiso 1 1 calc R

loop_
_atom_site_aniso_label
_atom_site_aniso_U_11
_atom_site_aniso_U_22
_atom_site_aniso_U_33
_atom_site_aniso_U_23
_atom_site_aniso_U_13
_atom_site_aniso_U_12
O1 0.0358(12) 0.0281(11) 0.0325(12) 0.0005(9) 0.0084(10) 0.0094(10)
B1 0.0329(19) 0.0292(19) 0.0268(18) 0.0006(15) 0.0080(15) 0.0055(15)
Li1 0.060(4) 0.045(4) 0.047(4) 0.000(3) 0.009(3) 0.013(3)
N1 0.059(2) 0.0427(18) 0.0338(17) 0.0068(14) 0.0103(15) 0.0083(16)
C1 0.0300(17) 0.0359(18) 0.0413(19) 0.0045(15) 0.0089(15) 0.0077(14)
C2 0.0281(16) 0.0344(18) 0.0313(17) 0.0027(14) 0.0069(14) 0.0024(14)
C3 0.0356(18) 0.0286(16) 0.0317(17) 0.0014(13) 0.0133(14) 0.0074(14)
C3A 0.0312(17) 0.0289(17) 0.0366(18) -0.0018(14) 0.0110(14) 0.0039(14)
C4 0.041(2) 0.0370(19) 0.040(2) 0.0060(16) 0.0145(16) 0.0091(16)
C5 0.058(2) 0.052(2) 0.045(2) 0.0103(18) 0.0255(19) 0.0090(19)
C6 0.059(2) 0.061(3) 0.045(2) 0.0044(19) 0.030(2) 0.016(2)
C7A 0.0325(17) 0.0322(17) 0.0377(19) -0.0014(14) 0.0117(15) 0.0056(14)
C7 0.045(2) 0.046(2) 0.051(2) 0.0011(18) 0.0231(18) 0.0140(17)
C8 0.0356(19) 0.049(2) 0.058(2) 0.0169(18) 0.0164(17) 0.0174(17)
C9 0.064(3) 0.091(4) 0.070(3) 0.040(3) 0.025(2) 0.043(3)
C10 0.069(3) 0.049(3) 0.098(4) 0.011(2) 0.024(3) 0.029(2)
C11 0.0286(16) 0.0315(17) 0.0373(18) 0.0027(14) 0.0117(14) 0.0039(14)
F12 0.0745(15) 0.0481(12) 0.0361(11) 0.0051(9) 0.0178(10) 0.0228(11)
C12 0.044(2) 0.0324(18) 0.041(2) 0.0033(15) 0.0119(16) 0.0090(16)
F13 0.140(3) 0.0734(18) 0.0481(15) -0.0125(13) 0.0261(16) 0.0452(18)
C13 0.067(3) 0.049(2) 0.041(2) -0.0111(18) 0.0113(19) 0.018(2)
F14 0.157(3) 0.0483(16) 0.087(2) -0.0154(14) 0.031(2) 0.0435(18)
C14 0.075(3) 0.034(2) 0.065(3) -0.0111(19) 0.012(2) 0.020(2)
F15 0.099(2) 0.0346(12) 0.0904(19) 0.0187(12) 0.0271(16) 0.0249(13)
C15 0.056(2) 0.034(2) 0.063(3) 0.0093(18) 0.015(2) 0.0136(18)
F16 0.0634(14) 0.0433(12) 0.0494(13) 0.0158(10) 0.0216(11) 0.0190(10)
C16 0.0377(19) 0.0342(19) 0.045(2) 0.0042(16) 0.0139(16) 0.0060(15)
C21 0.0339(18) 0.0298(17) 0.0347(18) 0.0050(14) 0.0108(14) 0.0089(14)
F22 0.0408(11) 0.0554(13) 0.0351(11) 0.0044(9) 0.0114(9) 0.0098(10)
C22 0.0356(18) 0.0338(18) 0.0405(19) 0.0051(15) 0.0144(15) 0.0112(15)
F23 0.0690(15) 0.0728(16) 0.0423(13) 0.0126(11) 0.0306(11) 0.0226(12)
C23 0.051(2) 0.043(2) 0.0366(19) 0.0081(16) 0.0221(17) 0.0166(17)
F24 0.0592(14) 0.0788(17) 0.0797(17) 0.0237(14) 0.0476(13) 0.0242(13)
C24 0.049(2) 0.047(2) 0.061(3) 0.0191(19) 0.036(2) 0.0195(18)
F25 0.0348(12) 0.0769(17) 0.0810(17) 0.0060(13) 0.0230(12) 0.0097(11)
C25 0.0339(19) 0.048(2) 0.061(3) 0.0090(18) 0.0199(18) 0.0126(17)
F26 0.0376(11) 0.0582(13) 0.0437(12) 0.0011(10) 0.0073(9) 0.0068(10)
C26 0.0399(19) 0.0407(19) 0.0358(19) 0.0037(15) 0.0115(16) 0.0124(16)
C31 0.0388(18) 0.0317(17) 0.0284(17) -0.0010(13) 0.0100(14) 0.0100(14)
C32 0.0412(19) 0.0265(17) 0.0426(19) -0.0017(14) 0.0137(16) 0.0107(15)
C33 0.0404(19) 0.0325(18) 0.0378(19) 0.0030(15) 0.0144(16) 0.0118(15)
C41 0.0385(19) 0.0301(17) 0.044(2) -0.0038(15) 0.0175(16) 0.0073(15)
C42 0.048(2) 0.038(2) 0.052(2) 0.0019(17) 0.0154(18) 0.0067(17)
C43 0.060(3) 0.042(2) 0.079(3) 0.001(2) 0.034(3) -0.002(2)
C44 0.047(2) 0.055(3) 0.088(4) -0.010(2) 0.025(3) 0.003(2)
C45 0.043(2) 0.064(3) 0.062(3) -0.010(2) 0.002(2) 0.010(2)
C46 0.045(2) 0.051(2) 0.045(2) -0.0034(18) 0.0096(18) 0.0062(18)
C51 0.051(2) 0.0360(19) 0.042(2) 0.0000(16) 0.0081(17) 0.0179(17)
C52 0.050(2) 0.046(2) 0.052(2) -0.0027(18) 0.0058(19) 0.0214(19)
C53 0.062(3) 0.063(3) 0.078(3) -0.007(2) -0.005(2) 0.035(2)
C54 0.092(4) 0.065(3) 0.106(4) 0.004(3) -0.019(3) 0.044(3)
C55 0.105(4) 0.046(3) 0.120(5) 0.024(3) -0.002(4) 0.033(3)
C56 0.072(3) 0.042(2) 0.069(3) 0.008(2) 0.004(2) 0.018(2)
C61 0.058(2) 0.045(2) 0.040(2) 0.0056(17) 0.0056(18) 0.0012(19)
C62 0.088(4) 0.060(3) 0.063(3) -0.018(2) 0.026(3) 0.000(3)
C63 0.128(5) 0.126(6) 0.079(4) -0.036(4) 0.050(4) -0.004(4)
C64 0.109(5) 0.125(5) 0.067(3) 0.003(3) 0.054(3) 0.010(4)
C65 0.068(3) 0.072(3) 0.043(2) 0.019(2) 0.014(2) -0.003(2)
C66 0.067(3) 0.064(3) 0.069(3) 0.005(2) 0.024(2) 0.000(2)
C67 0.066(3) 0.095(4) 0.089(4) 0.027(3) -0.008(3) 0.012(3)
C68 0.068(3) 0.097(4) 0.063(3) 0.028(3) 0.011(3) -0.013(3)
C69 0.091(4) 0.111(4) 0.082(4) 0.061(3) 0.004(3) -0.007(3)

loop_
_atom_type_symbol
_atom_type_description
_atom_type_scat_dispersion_real
_atom_type_scat_dispersion_imag
_atom_type_scat_source
C C 0.0033 0.0016 'International Tables Vol C Tables 4.2.6.8 and 6.1.1.4'
H H 0.0000 0.0000 'International Tables Vol C Tables 4.2.6.8 and 6.1.1.4'
Li Li -0.0003 0.0001 'International Tables Vol C Tables 4.2.6.8 and 6.1.1.4'
B B 0.0013 0.0007 'International Tables Vol C Tables 4.2.6.8 and 6.1.1.4'
N N 0.0061 0.0033 'International Tables Vol C Tables 4.2.6.8 and 6.1.1.4'
O O 0.0106 0.0060 'International Tables Vol C Tables 4.2.6.8 and 6.1.1.4'
F F 0.0171 0.0103 'International Tables Vol C Tables 4.2.6.8 and 6.1.1.4'

loop_
_geom_angle_atom_site_label_1
_geom_angle_atom_site_label_2
_geom_angle_atom_site_label_3
_geom_angle
C33 O1 B1 115.5(2)
C33 O1 Li1 115.7(3)
B1 O1 Li1 128.5(3)
O1 B1 C3 107.0(2)
O1 B1 C11 109.7(2)
C3 B1 C11 109.1(3)
O1 B1 C21 103.4(2)
C3 B1 C21 120.6(3)
C11 B1 C21 106.7(3)
O1 Li1 F12 91.1(3)
O1 Li1 N1 157.0(4)
F12 Li1 N1 110.3(3)
O1 Li1 C33 26.70(13)
F12 Li1 C33 111.5(3)
N1 Li1 C33 131.0(3)
O1 Li1 H1 133.9(11)
F12 Li1 H1 133.9(11)
N1 Li1 H1 23.7(11)
C33 Li1 H1 109.3(11)
C65 N1 C61 119.1(3)
C65 N1 Li1 112.1(3)
C61 N1 Li1 113.4(3)
C65 N1 H1 106(3)
C61 N1 H1 109(3)
Li1 N1 H1 93(3)
C2 C1 C7A 108.3(3)
C2 C1 C8 128.5(3)
C7A C1 C8 123.3(3)
C1 C2 C3 113.1(3)
C1 C2 H2 123.5
C3 C2 H2 123.5
C2 C3 C3A 100.8(2)
C2 C3 C31 112.9(3)
C3A C3 C31 114.0(3)
C2 C3 B1 112.8(3)
C3A C3 B1 107.7(2)
C31 C3 B1 108.5(2)
C4 C3A C7A 119.7(3)
C4 C3A C3 131.4(3)
C7A C3A C3 108.9(3)
C3A C4 C5 119.0(3)
C3A C4 H4 120.5
C5 C4 H4 120.5
C6 C5 C4 121.3(4)
C6 C5 H5 119.4
C4 C5 H5 119.4
C7 C6 C5 120.3(3)
C7 C6 H6 119.8
C5 C6 H6 119.8
C7 C7A C3A 120.5(3)
C7 C7A C1 130.8(3)
C3A C7A C1 108.7(3)
C6 C7 C7A 119.2(3)
C6 C7 H7 120.4
C7A C7 H7 120.4
C9 C8 C1 112.2(3)
C9 C8 C10 110.8(4)
C1 C8 C10 111.1(3)
C9 C8 H8 107.5
C1 C8 H8 107.5
C10 C8 H8 107.5
C8 C9 H9A 109.5
C8 C9 H9B 109.5
H9A C9 H9B 109.5
C8 C9 H9C 109.5
H9A C9 H9C 109.5
H9B C9 H9C 109.5
C8 C10 H10A 109.5
C8 C10 H10B 109.5
H10A C10 H10B 109.5
C8 C10 H10C 109.5
H10A C10 H10C 109.5
H10B C10 H10C 109.5
C12 C11 C16 112.7(3)
C12 C11 B1 127.0(3)
C16 C11 B1 120.1(3)
C12 F12 Li1 123.1(3)
C11 C12 C13 126.2(3)
C11 C12 F12 120.4(3)
C13 C12 F12 113.5(3)
F13 C13 C14 121.0(3)
F13 C13 C12 121.1(4)
C14 C13 C12 117.9(4)
F14 C14 C15 120.4(4)
F14 C14 C13 120.1(4)
C15 C14 C13 119.4(3)
F15 C15 C14 119.6(4)
F15 C15 C16 120.2(4)
C14 C15 C16 120.2(4)
F16 C16 C15 115.7(3)
F16 C16 C11 120.7(3)
C15 C16 C11 123.6(3)
C22 C21 C26 112.2(3)
C22 C21 B1 130.6(3)
C26 C21 B1 117.2(3)
F22 C22 C23 113.9(3)
F22 C22 C21 121.7(3)
C23 C22 C21 124.4(3)
F23 C23 C24 119.9(3)
F23 C23 C22 120.3(3)
C24 C23 C22 119.8(3)
F24 C24 C25 120.5(3)
F24 C24 C23 120.5(3)
C25 C24 C23 119.0(3)
F25 C25 C24 120.4(3)
F25 C25 C26 120.3(3)
C24 C25 C26 119.3(3)
F26 C26 C25 115.5(3)
F26 C26 C21 119.2(3)
C25 C26 C21 125.3(3)
C32 C31 C41 113.4(3)
C32 C31 C3 111.3(3)
C41 C31 C3 114.0(3)
C32 C31 H31 105.8
C41 C31 H31 105.8
C3 C31 H31 105.8
C33 C32 C31 125.8(3)
C33 C32 H32 117.1
C31 C32 H32 117.1
C32 C33 O1 123.8(3)
C32 C33 C51 123.9(3)
O1 C33 C51 112.3(3)
C32 C33 Li1 153.0(3)
O1 C33 Li1 37.61(19)
C51 C33 Li1 78.6(2)
C42 C41 C46 117.9(3)
C42 C41 C31 122.8(3)
C46 C41 C31 119.2(3)
C41 C42 C43 121.1(4)
C41 C42 H42 119.5
C43 C42 H42 119.5
C44 C43 C42 120.5(4)
C44 C43 H43 119.7
C42 C43 H43 119.7
C43 C44 C45 119.7(4)
C43 C44 H44 120.1
C45 C44 H44 120.1
C44 C45 C46 120.1(4)
C44 C45 H45 119.9
C46 C45 H45 119.9
C41 C46 C45 120.7(4)
C41 C46 H46 119.7
C45 C46 H46 119.7
C56 C51 C52 118.3(4)
C56 C51 C33 121.4(3)
C52 C51 C33 120.3(3)
C53 C52 C51 121.0(4)
C53 C52 H52 119.5
C51 C52 H52 119.5
C54 C53 C52 119.5(5)
C54 C53 H53 120.3
C52 C53 H53 120.3
C53 C54 C55 120.7(4)
C53 C54 H54 119.6
C55 C54 H54 119.6
C54 C55 C56 120.1(5)
C54 C55 H55 120.0
C56 C55 H55 120.0
C51 C56 C55 120.3(4)
C51 C56 H56 119.8
C55 C56 H56 119.8
N1 C61 C62 108.0(4)
N1 C61 C66 106.1(3)
C62 C61 C66 109.4(4)
N1 C61 C67 114.3(3)
C62 C61 C67 112.2(4)
C66 C61 C67 106.5(4)
C61 C62 C63 111.4(5)
C61 C62 H62A 109.3
C63 C62 H62A 109.3
C61 C62 H62B 109.3
C63 C62 H62B 109.3
H62A C62 H62B 108.0
C62 C63 C64 108.7(4)
C62 C63 H63A 109.9
C64 C63 H63A 109.9
C62 C63 H63B 109.9
C64 C63 H63B 109.9
H63A C63 H63B 108.3
C65 C64 C63 112.4(5)
C65 C64 H64A 109.1
C63 C64 H64A 109.1
C65 C64 H64B 109.1
C63 C64 H64B 109.1
H64A C64 H64B 107.9
N1 C65 C64 107.5(4)
N1 C65 C68 106.7(3)
C64 C65 C68 110.1(5)
N1 C65 C69 113.1(4)
C64 C65 C69 112.1(4)
C68 C65 C69 107.3(4)
C61 C66 H66A 109.5
C61 C66 H66B 109.5
H66A C66 H66B 109.5
C61 C66 H66C 109.5
H66A C66 H66C 109.5
H66B C66 H66C 109.5
C61 C67 H67A 109.5
C61 C67 H67B 109.5
H67A C67 H67B 109.5
C61 C67 H67C 109.5
H67A C67 H67C 109.5
H67B C67 H67C 109.5
C65 C68 H68A 109.5
C65 C68 H68B 109.5
H68A C68 H68B 109.5
C65 C68 H68C 109.5
H68A C68 H68C 109.5
H68B C68 H68C 109.5
C65 C69 H69A 109.5
C65 C69 H69B 109.5
H69A C69 H69B 109.5
C65 C69 H69C 109.5
H69A C69 H69C 109.5
H69B C69 H69C 109.5

loop_
_geom_bond_atom_site_label_1
_geom_bond_atom_site_label_2
_geom_bond_distance
O1 C33 1.384(4)
O1 B1 1.533(4)
O1 Li1 1.880(7)
B1 C3 1.659(5)
B1 C11 1.659(5)
B1 C21 1.666(5)
Li1 F12 1.919(7)
Li1 N1 2.073(7)
Li1 C33 2.776(7)
Li1 H1 2.32(4)
N1 C65 1.491(5)
N1 C61 1.503(5)
N1 H1 0.93(4)
C1 C2 1.332(4)
C1 C7A 1.463(5)
C1 C8 1.516(5)
C2 C3 1.508(4)
C2 H2 0.9400
C3 C3A 1.521(4)
C3 C31 1.560(4)
C3A C4 1.387(5)
C3A C7A 1.408(4)
C4 C5 1.392(5)
C4 H4 0.9400
C5 C6 1.384(5)
C5 H5 0.9400
C6 C7 1.381(5)
C6 H6 0.9400
C7A C7 1.397(5)
C7 H7 0.9400
C8 C9 1.510(5)
C8 C10 1.528(6)
C8 H8 0.9900
C9 H9A 0.9700
C9 H9B 0.9700
C9 H9C 0.9700
C10 H10A 0.9700
C10 H10B 0.9700
C10 H10C 0.9700
C11 C12 1.371(5)
C11 C16 1.391(5)
F12 C12 1.384(4)
C12 C13 1.383(5)
F13 C13 1.341(4)
C13 C14 1.371(6)
F14 C14 1.345(4)
C14 C15 1.361(6)
F15 C15 1.351(4)
C15 C16 1.380(5)
F16 C16 1.341(4)
C21 C22 1.382(4)
C21 C26 1.395(5)
F22 C22 1.357(4)
C22 C23 1.382(5)
F23 C23 1.346(4)
C23 C24 1.368(5)
F24 C24 1.349(4)
C24 C25 1.361(5)
F25 C25 1.349(4)
C25 C26 1.369(5)
F26 C26 1.365(4)
C31 C32 1.507(4)
C31 C41 1.522(5)
C31 H31 0.9900
C32 C33 1.321(5)
C32 H32 0.9400
C33 C51 1.488(5)
C41 C42 1.381(5)
C41 C46 1.388(5)
C42 C43 1.383(5)
C42 H42 0.9400
C43 C44 1.364(6)
C43 H43 0.9400
C44 C45 1.371(6)
C44 H44 0.9400
C45 C46 1.392(5)
C45 H45 0.9400
C46 H46 0.9400
C51 C56 1.383(5)
C51 C52 1.395(5)
C52 C53 1.386(5)
C52 H52 0.9400
C53 C54 1.368(7)
C53 H53 0.9400
C54 C55 1.369(8)
C54 H54 0.9400
C55 C56 1.394(6)
C55 H55 0.9400
C56 H56 0.9400
C61 C62 1.505(6)
C61 C66 1.515(6)
C61 C67 1.535(6)
C62 C63 1.522(7)
C62 H62A 0.9800
C62 H62B 0.9800
C63 C64 1.562(8)
C63 H63A 0.9800
C63 H63B 0.9800
C64 C65 1.517(7)
C64 H64A 0.9800
C64 H64B 0.9800
C65 C68 1.523(6)
C65 C69 1.541(6)
C66 H66A 0.9700
C66 H66B 0.9700
C66 H66C 0.9700
C67 H67A 0.9700
C67 H67B 0.9700
C67 H67C 0.9700
C68 H68A 0.9700
C68 H68B 0.9700
C68 H68C 0.9700
C69 H69A 0.9700
C69 H69B 0.9700
C69 H69C 0.9700

loop_
_geom_torsion_atom_site_label_1
_geom_torsion_atom_site_label_2
_geom_torsion_atom_site_label_3
_geom_torsion_atom_site_label_4
_geom_torsion
C33 O1 B1 C3 -49.3(3)
Li1 O1 B1 C3 124.0(4)
C33 O1 B1 C11 -167.5(2)
Li1 O1 B1 C11 5.8(5)
C33 O1 B1 C21 79.1(3)
Li1 O1 B1 C21 -107.7(4)
C33 O1 Li1 F12 141.0(3)
B1 O1 Li1 F12 -32.2(4)
C33 O1 Li1 N1 -18.0(12)
B1 O1 Li1 N1 168.7(9)
B1 O1 Li1 C33 -173.3(5)
O1 Li1 N1 C65 92.4(11)
F12 Li1 N1 C65 -65.2(4)
C33 Li1 N1 C65 81.8(5)
O1 Li1 N1 C61 -129.1(10)
F12 Li1 N1 C61 73.3(4)
C33 Li1 N1 C61 -139.7(4)
C7A C1 C2 C3 3.4(4)
C8 C1 C2 C3 -176.5(3)
C1 C2 C3 C3A -5.8(3)
C1 C2 C3 C31 -127.8(3)
C1 C2 C3 B1 108.8(3)
O1 B1 C3 C2 -175.5(2)
C11 B1 C3 C2 -57.0(3)
C21 B1 C3 C2 66.9(4)
O1 B1 C3 C3A -65.2(3)
C11 B1 C3 C3A 53.3(3)
C21 B1 C3 C3A 177.2(3)
O1 B1 C3 C31 58.6(3)
C11 B1 C3 C31 177.1(3)
C21 B1 C3 C31 -59.0(4)
C2 C3 C3A C4 -175.1(3)
C31 C3 C3A C4 -53.9(5)
B1 C3 C3A C4 66.6(4)
C2 C3 C3A C7A 6.0(3)
C31 C3 C3A C7A 127.2(3)
B1 C3 C3A C7A -112.4(3)
C7A C3A C4 C5 1.6(5)
C3 C3A C4 C5 -177.3(3)
C3A C4 C5 C6 -0.1(6)
C4 C5 C6 C7 -1.2(6)
C4 C3A C7A C7 -1.7(5)
C3 C3A C7A C7 177.4(3)
C4 C3A C7A C1 176.4(3)
C3 C3A C7A C1 -4.5(4)
C2 C1 C7A C7 178.6(3)
C8 C1 C7A C7 -1.5(6)
C2 C1 C7A C3A 0.8(4)
C8 C1 C7A C3A -179.3(3)
C5 C6 C7 C7A 1.1(6)
C3A C7A C7 C6 0.3(5)
C1 C7A C7 C6 -177.3(4)
C2 C1 C8 C9 -16.5(5)
C7A C1 C8 C9 163.6(3)
C2 C1 C8 C10 108.1(4)
C7A C1 C8 C10 -71.7(4)
O1 B1 C11 C12 22.8(4)
C3 B1 C11 C12 -94.1(4)
C21 B1 C11 C12 134.2(3)
O1 B1 C11 C16 -162.4(3)
C3 B1 C11 C16 80.8(4)
C21 B1 C11 C16 -51.0(4)
O1 Li1 F12 C12 49.1(4)
N1 Li1 F12 C12 -139.5(3)
C33 Li1 F12 C12 66.7(4)
C16 C11 C12 C13 -1.0(5)
B1 C11 C12 C13 174.2(4)
C16 C11 C12 F12 176.9(3)
B1 C11 C12 F12 -8.0(5)
Li1 F12 C12 C11 -35.8(5)
Li1 F12 C12 C13 142.3(4)
C11 C12 C13 F13 179.4(4)
F12 C12 C13 F13 1.5(6)
C11 C12 C13 C14 0.2(6)
F12 C12 C13 C14 -177.7(4)
F13 C13 C14 F14 0.3(7)
C12 C13 C14 F14 179.5(4)
F13 C13 C14 C15 -178.4(4)
C12 C13 C14 C15 0.7(7)
F14 C14 C15 F15 -0.3(7)
C13 C14 C15 F15 178.4(4)
F14 C14 C15 C16 -179.7(4)
C13 C14 C15 C16 -0.9(7)
F15 C15 C16 F16 0.6(5)
C14 C15 C16 F16 180.0(4)
F15 C15 C16 C11 -179.2(3)
C14 C15 C16 C11 0.1(6)
C12 C11 C16 F16 -179.1(3)
B1 C11 C16 F16 5.4(5)
C12 C11 C16 C15 0.8(5)
B1 C11 C16 C15 -174.7(3)
O1 B1 C21 C22 -127.0(3)
C3 B1 C21 C22 -7.7(5)
C11 B1 C21 C22 117.3(4)
O1 B1 C21 C26 54.3(3)
C3 B1 C21 C26 173.7(3)
C11 B1 C21 C26 -61.3(4)
C26 C21 C22 F22 177.5(3)
B1 C21 C22 F22 -1.2(5)
C26 C21 C22 C23 -1.3(5)
B1 C21 C22 C23 180.0(3)
F22 C22 C23 F23 1.7(5)
C21 C22 C23 F23 -179.4(3)
F22 C22 C23 C24 -177.2(3)
C21 C22 C23 C24 1.7(5)
F23 C23 C24 F24 -0.7(5)
C22 C23 C24 F24 178.2(3)
F23 C23 C24 C25 179.8(3)
C22 C23 C24 C25 -1.3(5)
F24 C24 C25 F25 0.4(5)
C23 C24 C25 F25 179.9(3)
F24 C24 C25 C26 -178.7(3)
C23 C24 C25 C26 0.8(5)
F25 C25 C26 F26 -0.7(5)
C24 C25 C26 F26 178.4(3)
F25 C25 C26 C21 -179.7(3)
C24 C25 C26 C21 -0.6(6)
C22 C21 C26 F26 -178.1(3)
B1 C21 C26 F26 0.8(4)
C22 C21 C26 C25 0.8(5)
B1 C21 C26 C25 179.7(3)
C2 C3 C31 C32 -166.4(3)
C3A C3 C31 C32 79.4(3)
B1 C3 C31 C32 -40.6(3)
C2 C3 C31 C41 63.9(4)
C3A C3 C31 C41 -50.3(4)
B1 C3 C31 C41 -170.3(3)
C41 C31 C32 C33 142.8(3)
C3 C31 C32 C33 12.8(5)
C31 C32 C33 O1 -0.9(6)
C31 C32 C33 C51 178.2(3)
C31 C32 C33 Li1 -39.2(8)
B1 O1 C33 C32 21.7(4)
Li1 O1 C33 C32 -152.5(4)
B1 O1 C33 C51 -157.6(3)
Li1 O1 C33 C51 28.2(4)
B1 O1 C33 Li1 174.2(4)
O1 Li1 C33 C32 57.5(7)
F12 Li1 C33 C32 15.0(8)
N1 Li1 C33 C32 -131.7(6)
F12 Li1 C33 O1 -42.5(3)
N1 Li1 C33 O1 170.8(6)
O1 Li1 C33 C51 -153.5(4)
F12 Li1 C33 C51 164.0(4)
N1 Li1 C33 C51 17.3(5)
C32 C31 C41 C42 -36.1(4)
C3 C31 C41 C42 92.6(4)
C32 C31 C41 C46 144.0(3)
C3 C31 C41 C46 -87.3(4)
C46 C41 C42 C43 1.0(5)
C31 C41 C42 C43 -178.9(3)
C41 C42 C43 C44 -0.5(6)
C42 C43 C44 C45 -0.5(7)
C43 C44 C45 C46 1.1(7)
C42 C41 C46 C45 -0.5(5)
C31 C41 C46 C45 179.4(3)
C44 C45 C46 C41 -0.6(6)
C32 C33 C51 C56 39.7(6)
O1 C33 C51 C56 -141.0(4)
Li1 C33 C51 C56 -123.9(4)
C32 C33 C51 C52 -139.8(4)
O1 C33 C51 C52 39.5(5)
Li1 C33 C51 C52 56.6(3)
C56 C51 C52 C53 0.8(6)
C33 C51 C52 C53 -179.7(4)
C51 C52 C53 C54 0.2(7)
C52 C53 C54 C55 -1.4(9)
C53 C54 C55 C56 1.5(10)
C52 C51 C56 C55 -0.7(7)
C33 C51 C56 C55 179.9(4)
C54 C55 C56 C51 -0.5(9)
C65 N1 C61 C62 54.3(5)
Li1 N1 C61 C62 -81.1(4)
C65 N1 C61 C66 171.5(4)
Li1 N1 C61 C66 36.2(5)
C65 N1 C61 C67 -71.4(5)
Li1 N1 C61 C67 153.2(4)
N1 C61 C62 C63 -55.6(5)
C66 C61 C62 C63 -170.7(4)
C67 C61 C62 C63 71.3(5)
C61 C62 C63 C64 59.6(7)
C62 C63 C64 C65 -58.4(7)
C61 N1 C65 C64 -52.5(5)
Li1 N1 C65 C64 83.4(4)
C61 N1 C65 C68 -170.5(4)
Li1 N1 C65 C68 -34.6(5)
C61 N1 C65 C69 71.8(5)
Li1 N1 C65 C69 -152.4(4)
C63 C64 C65 N1 52.3(6)
C63 C64 C65 C68 168.1(5)
C63 C64 C65 C69 -72.6(6)
